data_1008439
loop_
_publ_author_name
'Collomb, A'
'Litsardakis, G'
'Samaras, D'
'Pannetier, J'

_publ_section_title
;
Neutron diffraction studies of the crystallographic and magnetic
structures of SrZn~2/3~ Mn~4/3~ Fe~16~ O~27~
;
_journal_coden_ASTM JMMMDC
_journal_name_full 'Journal of Magnetism and Magnetic Materials'
_journal_page_first 219
_journal_page_last 225
_journal_paper_doi 10.1016/0304-8853(89)90271-0
_journal_volume 78
_journal_year 1989
_chemical_formula_analytical 'Sr Zn.67 Mn1.33 Fe16 O27'
_chemical_formula_structural 'Sr Zn.66 Mn1.44 Fe15.9 O27'
_chemical_formula_sum 'Fe15.9 Mn1.44 O27 Sr Zn0.66'
_chemical_name_systematic
;
Strontium zinc manganese(II) iron manganese(III) iron(III) oxide
(1/.66/.86/.45/.58/15.45/27)
;
_space_group_IT_number 194
_symmetry_cell_setting hexagonal
_symmetry_Int_Tables_number 194
_symmetry_space_group_name_Hall '-P 6c 2c'
_symmetry_space_group_name_H-M 'P 63/m m c'
_cell_angle_alpha 90
_cell_angle_beta 90
_cell_angle_gamma 120
_cell_formula_units_Z 2
_cell_length_a 5.9442(8)
_cell_length_b 5.9442(8)
_cell_length_c 32.875(5)
_cell_volume 1006.0
_refine_ls_R_factor_all 0.026
_cod_original_formula_sum 'Fe15.9 Mn1.44 O27 Sr Zn.66'
_cod_database_code 1008439

loop_
_symmetry_equiv_pos_as_xyz
x,y,z
-y,x-y,z
y-x,-x,z
-y,-x,z
y-x,y,z
x,x-y,z
-x,-y,-z
y,y-x,-z
x-y,x,-z
y,x,-z
x-y,-y,-z
-x,y-x,-z
-x,-y,1/2+z
y,y-x,1/2+z
x-y,x,1/2+z
y,x,1/2+z
x-y,-y,1/2+z
-x,y-x,1/2+z
x,y,1/2-z
-y,x-y,1/2-z
y-x,-x,1/2-z
-y,-x,1/2-z
y-x,y,1/2-z
x,x-y,1/2-z

loop_
_atom_site_label
_atom_site_type_symbol
_atom_site_symmetry_multiplicity
_atom_site_Wyckoff_symbol
_atom_site_fract_x
_atom_site_fract_y
_atom_site_fract_z
_atom_site_occupancy
_atom_site_attached_hydrogens
_atom_site_calc_flag
Sr1 Sr2+ 2 b 0. 0. 0.25 1. 0 d
Fe1 Fe3+ 4 f 0.3333 0.6667 -0.2456(10) 0.5 0 d
Fe2 Fe3+ 4 f 0.3333 0.6667 -0.4234(2) 1. 0 d
Fe3 Fe2+ 6 g 0.5 0. 0. 0.15(5) 0 d
Fe4 Fe3+ 6 g 0.5 0. 0. 0.85(5) 0 d
Zn1 Zn2+ 4 e 0. 0. 0.0586(3) 0.25(7) 0 d
Mn1 Mn2+ 4 e 0. 0. 0.0586(3) 0.29(3) 0 d
Fe5 Fe3+ 4 e 0. 0. 0.0586(3) 0.46(5) 0 d
Zn2 Zn2+ 4 f 0.3333 0.6667 0.0938(2) 0.08(8) 0 d
Mn2 Mn2+ 4 f 0.3333 0.6667 0.0938(2) 0.14(3) 0 d
Fe6 Fe3+ 4 f 0.3333 0.6667 0.0938(2) 0.78(6) 0 d
Mn3 Mn3+ 4 f 0.3333 0.6667 0.2054(2) 0.11(1) 0 d
Fe7 Fe3+ 4 f 0.3333 0.6667 0.2054(2) 0.89(1) 0 d
Mn4 Mn3+ 12 k -0.1634(3) -0.3268 0.1512(1) 0.06(1) 0 d
Fe8 Fe3+ 12 k -0.1634(3) -0.3268 0.1512(1) 0.94(1) 0 d
O1 O2- 4 e 0. 0. 0.1192(5) 1. 0 d
O2 O2- 4 f 0.3333 0.6667 0.0345(5) 1. 0 d
O3 O2- 4 f 0.3333 0.6667 -0.3245(6) 1. 0 d
O4 O2- 6 h 0.4777(10) 0.9554 0.25 1. 0 d
O5 O2- 12 k 0.5067(9) 0.0134 0.1101(2) 1. 0 d
O6 O2- 12 k -0.1804(6) -0.3608 0.0371(2) 1. 0 d
O7 O2- 12 k 0.1584 0.3168 0.1827(3) 1. 0 d

loop_
_atom_type_symbol
_atom_type_oxidation_number
Sr2+ 2.000
Fe3+ 3.000
Fe2+ 2.000
Zn2+ 2.000
Mn2+ 2.000
Mn3+ 3.000
O2- -2.000
